data_4084914
loop_
_publ_author_name
'Smith, Elizabeth J.'
'Pridmore, Natalie E.'
'Whitwood, Adrian C.'
'Lynam, Jason M.'

_publ_section_title
;
 Synthesis of Phosphonium-Substituted Vinylidene Complexes from [HC\\tb
 CCH2PPh3]+: Exploring the Competition between Allene and Vinylidene
 Formation.
;
_journal_issue 24
_journal_name_full Organometallics
_journal_page_first 7260
_journal_paper_doi 10.1021/om5010429
_journal_volume 33
_journal_year 2014
_chemical_formula_moiety 'C64 H53 Br O2 P3 Ru, 2(C1 H2 Cl2), B F4'
_chemical_formula_sum 'C66 H57 B Br Cl4 F4 O2 P3 Ru'
_chemical_formula_weight 1384.61
_chemical_name_systematic
;
 ?
;
_space_group_crystal_system triclinic
_space_group_IT_number 2
_space_group_name_Hall '-P 1'
_space_group_name_H-M_alt 'P -1'
_symmetry_space_group_name_Hall '-P 1'
_symmetry_space_group_name_H-M 'P -1'
_atom_sites_solution_hydrogens geom
_atom_sites_solution_primary iterative
_audit_creation_date 2014-01-09
_audit_creation_method
;
Olex2 1.2
(compiled 2013.12.10 svn.r2850 for OlexSys, GUI svn.r4736)
;
_cell_angle_alpha 95.303(2)
_cell_angle_beta 104.015(2)
_cell_angle_gamma 97.399(2)
_cell_formula_units_Z 2
_cell_length_a 11.8805(3)
_cell_length_b 13.4688(3)
_cell_length_c 20.1628(5)
_cell_measurement_reflns_used 9269
_cell_measurement_temperature 110.05(10)
_cell_measurement_theta_max 31.8830
_cell_measurement_theta_min 3.2970
_cell_volume 3078.54(13)
_computing_cell_refinement
;
CrysAlisPro, Agilent Technologies,
Version 1.171.36.28 (release 01-02-2013 CrysAlis171 .NET)
(compiled Feb  1 2013,16:14:44)
;
_computing_data_collection
;
CrysAlisPro, Agilent Technologies,
Version 1.171.36.28 (release 01-02-2013 CrysAlis171 .NET)
(compiled Feb  1 2013,16:14:44)
;
_computing_data_reduction
;
CrysAlisPro, Agilent Technologies,
Version 1.171.36.28 (release 01-02-2013 CrysAlis171 .NET)
(compiled Feb  1 2013,16:14:44)
;
_computing_molecular_graphics 'Olex2 (Dolomanov et al., 2009)'
_computing_publication_material 'Olex2 (Dolomanov et al., 2009)'
_computing_structure_refinement 'ShelXL (Sheldrick, 2008)'
_computing_structure_solution
;
Superflip (Palatinus & Chapuis, 2007;Palatinus & van der Lee, 2008;
Palatinus et al., 2012)
;
_diffrn_ambient_temperature 110.05(10)
_diffrn_detector_area_resol_mean 16.1450
_diffrn_measured_fraction_theta_full 0.998
_diffrn_measured_fraction_theta_max 0.887
_diffrn_measurement_device_type 'SuperNova, Single source at offset, Eos'
_diffrn_measurement_method '\w scans'
_diffrn_orient_matrix_UB_11 -0.0484695000
_diffrn_orient_matrix_UB_12 -0.0380597000
_diffrn_orient_matrix_UB_13 -0.0162208000
_diffrn_orient_matrix_UB_21 0.0387733000
_diffrn_orient_matrix_UB_22 -0.0357562000
_diffrn_orient_matrix_UB_23 -0.0006227000
_diffrn_orient_matrix_UB_31 -0.0053717000
_diffrn_orient_matrix_UB_32 -0.0118473000
_diffrn_orient_matrix_UB_33 0.0327596000
_diffrn_radiation_monochromator mirror
_diffrn_radiation_type MoK\a
_diffrn_radiation_wavelength 0.7107
_diffrn_reflns_av_R_equivalents 0.0246
_diffrn_reflns_av_unetI/netI 0.0505
_diffrn_reflns_Laue_measured_fraction_full 0.998
_diffrn_reflns_Laue_measured_fraction_max 0.887
_diffrn_reflns_limit_h_max 16
_diffrn_reflns_limit_h_min -17
_diffrn_reflns_limit_k_max 19
_diffrn_reflns_limit_k_min -20
_diffrn_reflns_limit_l_max 30
_diffrn_reflns_limit_l_min -30
_diffrn_reflns_number 30601
_diffrn_reflns_point_group_measured_fraction_full 0.998
_diffrn_reflns_point_group_measured_fraction_max 0.887
_diffrn_reflns_theta_full 25.000
_diffrn_reflns_theta_max 32.171
_diffrn_reflns_theta_min 2.838
_diffrn_source 'SuperNova (Mo) X-ray Source'
_exptl_absorpt_coefficient_mu 1.212
_exptl_absorpt_correction_T_max 0.902
_exptl_absorpt_correction_T_min 0.873
_exptl_absorpt_correction_type analytical
_exptl_absorpt_process_details
;
CrysAlisPro, Agilent Technologies,
Version 1.171.36.28 (release 01-02-2013 CrysAlis171 .NET)
(compiled Feb  1 2013,16:14:44)
Analytical numeric absorption correction using a multifaceted crystal
            model based on expressions derived by R.C. Clark & J.S. Reid.
(Clark, R. C. & Reid, J. S. (1995). Acta Cryst. A51, 887-897)
;
_exptl_crystal_colour yellow
_exptl_crystal_colour_primary yellow
_exptl_crystal_density_diffrn 1.494
_exptl_crystal_description block
_exptl_crystal_F_000 1404
_exptl_crystal_recrystallization_method DCM:ether
_exptl_crystal_size_max 0.2
_exptl_crystal_size_mid 0.178
_exptl_crystal_size_min 0.1073
_refine_diff_density_max 2.408
_refine_diff_density_min -2.187
_refine_diff_density_rms 0.116
_refine_ls_extinction_method none
_refine_ls_goodness_of_fit_ref 1.039
_refine_ls_hydrogen_treatment constr
_refine_ls_matrix_type full
_refine_ls_number_parameters 862
_refine_ls_number_reflns 19292
_refine_ls_number_restraints 85
_refine_ls_restrained_S_all 1.065
_refine_ls_R_factor_all 0.0797
_refine_ls_R_factor_gt 0.0565
_refine_ls_shift/su_max 0.001
_refine_ls_shift/su_mean 0.000
_refine_ls_structure_factor_coef Fsqd
_refine_ls_weighting_details 'w=1/[\s^2^(Fo^2^)+(0.0559P)^2^+7.9394P] where P=(Fo^2^+2Fc^2^)/3'
_refine_ls_weighting_scheme calc
_refine_ls_wR_factor_gt 0.1322
_refine_ls_wR_factor_ref 0.1463
_reflns_Friedel_coverage 0.000
_reflns_number_gt 14922
_reflns_number_total 19292
_reflns_threshold_expression 'I > 2\s(I)'
_cod_data_source_file om5010429_si_002.cif
_cod_data_source_block '[6b]BF4.(CH2Cl2)2'
_cod_depositor_comments 'Adding full bibliography for 4084912--4084917.cif.'
_cod_original_cell_volume 3078.56(13)
_cod_database_code 4084914
_shelxl_version_number 2013-4
_chemical_oxdiff_formula 'C65 H54 Br1 Cl2 O2 P3 Ru1'
_chemical_oxdiff_usercomment EJS317A
_shelx_space_group_comment
;
The symmetry employed for this shelxl refinement is uniquely defined
by the following loop, which should always be used as a source of
symmetry information in preference to the above space-group names.
They are only intended as comments.
;
_reflns_odcompleteness_completeness 99.66
_reflns_odcompleteness_iscentric 1
_reflns_odcompleteness_theta 30.01
_olex2_refinement_description
;
1. Fixed Uiso
 At 1.2 times of:
  All C(H) groups, All C(H,H) groups
2. Shared sites
{Cl4, Cl4A}
{B2, B2A}
{B1, C67, C67A}
{Cl5, Cl5A}
{C66, C66A}
3. Restrained distances
 C65A-Cl1A = C65A-Cl2A
 1.745 with sigma of 0.01
 Cl3A-Cl4A
 2.9 with sigma of 0.01
 Cl3-C66 = Cl4-C66 = Cl3A-C66A = Cl4A-C66A
 1.745 with sigma of 0.01
 Cl6-C67 = C67-Cl5 = Cl6A-C67A = C67A-Cl5A
 1.745 with sigma of 0.005
 Cl1A-Cl2A = Cl3-Cl4 = Cl3A-Cl4A = Cl5-Cl6 = Cl5A-Cl6A
 2.9 with sigma of 0.02
 F1-F2 \\sim F1-F3 \\sim F1-F4 \\sim F2-F3 \\sim F2-F4 \\sim F3-F4
 with sigma of 0.02
 B1-F1 \\sim B1-F2 \\sim B1-F3 \\sim B1-F4
 with sigma of 0.02
4. Uiso/Uaniso restraints and constraints
Uanis(C67) \\sim Ueq, Uanis(B1) \\sim Ueq: with sigma of 0.01 and sigma for
terminal atoms of 0.02
Uanis(F5) \\sim Ueq, Uanis(F6) \\sim Ueq, Uanis(F7) \\sim Ueq, Uanis(F7A) \\sim
Ueq, Uanis(F5A) \\sim Ueq: with sigma of 0.05 and sigma for terminal atoms of
0.01
Uanis(F6A) \\sim Ueq: with sigma of 0.03 and sigma for terminal atoms of 0.06
Uanis(C65) = Uanis(C65A)
Uanis(C17) = Uanis(C17A)
Uanis(C18) = Uanis(C18A)
Uanis(C19) = Uanis(C19A)
Uanis(C20) = Uanis(C20A)
Uanis(C21) = Uanis(C21A)
Uanis(C22) = Uanis(C22A)
Uanis(C12) = Uanis(C12A)
Uanis(C13) = Uanis(C13A)
Uanis(C14) = Uanis(C14A)
Uanis(C15) = Uanis(C15A)
Uanis(C16) = Uanis(C16A)
Uanis(C2) = Uanis(C2A)
Uanis(C3) = Uanis(C3A)
Uanis(C4) = Uanis(C4A)
Uanis(C5) = Uanis(C5A)
Uanis(C6) = Uanis(C6A)
Uanis(C7) = Uanis(C7A)
Uanis(C11A) = Uanis(C11)
Uanis(Cl2) = Uanis(Cl2A)
Uanis(Cl1) = Uanis(Cl1A)
Uanis(B2) = Uanis(B2A)
Uanis(F8A) = Uanis(F1)
Uanis(B1) = Uanis(C67) = Uanis(C67A)
Uiso(Cl5) = Uiso(Cl5A)
Uanis(C66) = Uanis(C66A)
Uanis(Cl4) = Uanis(Cl4A)
Uanis(Cl3) = Uanis(Cl3A)
Uanis(Cl6) = Uanis(Cl6A)
5. Others
 Sof(Cl1A)=Sof(Cl2A)=Sof(C65A)=Sof(H65C)=Sof(H65D)=1-FVAR(1)
 Sof(Cl1)=Sof(Cl2)=Sof(C65)=Sof(H65A)=Sof(H65B)=FVAR(1)
 Sof(C17A)=Sof(C22A)=Sof(H22A)=Sof(C21A)=Sof(H21A)=Sof(C20A)=Sof(H20A)=
 Sof(C19A)=Sof(H19A)=Sof(C18A)=Sof(H18A)=1-FVAR(2)
 Sof(C17)=Sof(C18)=Sof(H18)=Sof(C19)=Sof(H19)=Sof(C20)=Sof(H20)=Sof(C21)=
 Sof(H21)=Sof(C22)=Sof(H22)=FVAR(2)
 Sof(C11A)=Sof(C16A)=Sof(H16A)=Sof(C15A)=Sof(H15A)=Sof(C14A)=Sof(H14A)=
 Sof(C13A)=Sof(H13A)=Sof(C12A)=Sof(H12A)=1-FVAR(3)
 Sof(C11)=Sof(C12)=Sof(H12)=Sof(C13)=Sof(H13)=Sof(C14)=Sof(H14)=Sof(C15)=
 Sof(H15)=Sof(C16)=Sof(H16)=FVAR(3)
 Sof(C2A)=Sof(C3A)=Sof(H3A)=Sof(C4A)=Sof(H4A)=Sof(C5A)=Sof(H5A)=Sof(C6A)=
 Sof(H6A)=Sof(C7A)=Sof(H7A)=1-FVAR(4)
 Sof(C2)=Sof(C3)=Sof(H3)=Sof(C4)=Sof(H4)=Sof(C5)=Sof(H5)=Sof(C6)=Sof(H6)=
 Sof(C7)=Sof(H7)=FVAR(4)
 Sof(F1)=Sof(F2)=Sof(F3)=Sof(F4)=Sof(B1)=1-FVAR(5)
 Sof(Cl3)=Sof(Cl4)=Sof(C66)=Sof(H66A)=Sof(H66B)=0.9*(1-FVAR(6))
 Sof(Cl3A)=Sof(Cl4A)=Sof(C66A)=Sof(H66C)=Sof(H66D)=0.1*(1-FVAR(6))
 Sof(Cl5A)=Sof(Cl6A)=Sof(C67A)=Sof(H67C)=Sof(H67D)=0.17*FVAR(6)
 Sof(F5)=Sof(F6)=Sof(F7)=Sof(F8)=Sof(B2)=Sof(F5A)=Sof(F6A)=Sof(F7A)=Sof(F8A)=
 Sof(B2A)=0.5*FVAR(6)
 Sof(Cl5)=Sof(Cl6)=Sof(C67)=Sof(H67A)=Sof(H67B)=0.83*FVAR(6)
6.a Everything fixed:
 Cl6A
6.b Riding coordinates:
 C66A(H66C,H66D)
6.c Secondary CH2 refined with riding coordinates:
 C8(H8A,H8B), C67(H67A,H67B), C67A(H67C,H67D), C65(H65A,H65B), C65A(H65C,H65D),
  C66(H66A,H66B)
6.d Aromatic/amide H refined with riding coordinates:
 C3A(H3A), C4A(H4A), C5A(H5A), C6A(H6A), C7A(H7A), C3(H3), C4(H4), C5(H5),
 C6(H6), C7(H7), C10(H10), C16A(H16A), C15A(H15A), C14A(H14A), C13A(H13A),
 C12A(H12A), C12(H12), C13(H13), C14(H14), C15(H15), C16(H16), C22A(H22A),
 C21A(H21A), C20A(H20A), C19A(H19A), C18A(H18A), C18(H18), C19(H19), C20(H20),
 C21(H21), C22(H22), C24(H24), C25(H25), C26(H26), C27(H27), C28(H28), C30(H30),
  C31(H31), C32(H32), C33(H33), C34(H34), C36(H36), C37(H37), C38(H38),
 C39(H39), C40(H40), C42(H42), C43(H43), C44(H44), C45(H45), C46(H46), C48(H48),
  C49(H49), C50(H50), C51(H51), C52(H52), C54(H54), C55(H55), C56(H56),
 C57(H57), C58(H58), C60(H60), C61(H61), C62(H62), C63(H63), C64(H64)
6.e Fitted hexagon refined as free rotating group:
 C2A(C3A,C4A,C5A,C6A,C7A), C11A(C16A,C15A,C14A,C13A,C12A), C17A(C22A,C21A,C20A,
 C19A,C18A)
;

loop_
_space_group_symop_operation_xyz
'x, y, z'
'-x, -y, -z'

loop_
_atom_site_label
_atom_site_type_symbol
_atom_site_fract_x
_atom_site_fract_y
_atom_site_fract_z
_atom_site_U_iso_or_equiv
_atom_site_adp_type
_atom_site_occupancy
_atom_site_site_symmetry_order
_atom_site_calc_flag
_atom_site_refinement_flags_posn
_atom_site_refinement_flags_adp
_atom_site_refinement_flags_occupancy
_atom_site_disorder_assembly
_atom_site_disorder_group
Ru1 Ru 0.67017(2) 0.55962(2) 0.24777(2) 0.01768(6) Uani 1 1 d . . . . .
Br1 Br 0.61739(3) 0.39916(2) 0.16513(2) 0.02315(8) Uani 1 1 d . . . . .
P1 P 0.78057(8) 0.87528(6) 0.18242(5) 0.02383(16) Uani 1 1 d . . . . .
P2 P 0.86943(7) 0.52578(6) 0.27530(4) 0.02006(15) Uani 1 1 d . . . . .
P3 P 0.46600(7) 0.57350(6) 0.22444(4) 0.01940(15) Uani 1 1 d . . . . .
O1 O 0.7081(2) 0.65582(17) 0.34066(11) 0.0241(5) Uani 1 1 d . . . . .
O2 O 0.6469(2) 0.49703(18) 0.34177(12) 0.0248(5) Uani 1 1 d . . . . .
C1 C 0.6824(3) 0.5852(3) 0.37485(17) 0.0254(6) Uani 1 1 d . . . . .
C2 C 0.6945(9) 0.6093(6) 0.4494(4) 0.0288(14) Uani 0.749(13) 1 d . . P A 1
C2A C 0.703(3) 0.593(2) 0.4508(9) 0.0288(14) Uani 0.251(13) 1 d . . P A 2
C3A C 0.782(2) 0.6729(16) 0.4921(8) 0.0474(17) Uani 0.251(13) 1 d G . P A 2
H3A H 0.8250 0.7204 0.4717 0.057 Uiso 0.251(13) 1 calc R . P A 2
C4A C 0.799(2) 0.6830(18) 0.5632(8) 0.067(2) Uani 0.251(13) 1 d G . P A 2
H4A H 0.8537 0.7375 0.5915 0.080 Uiso 0.251(13) 1 calc R . P A 2
C5A C 0.737(3) 0.614(2) 0.5930(11) 0.063(2) Uani 0.251(13) 1 d G . P A 2
H5A H 0.7483 0.6204 0.6416 0.076 Uiso 0.251(13) 1 calc R . P A 2
C6A C 0.657(3) 0.534(2) 0.5517(19) 0.051(2) Uani 0.251(13) 1 d G . P A 2
H6A H 0.6142 0.4864 0.5721 0.062 Uiso 0.251(13) 1 calc R . P A 2
C7A C 0.640(3) 0.524(2) 0.4806(18) 0.0406(12) Uani 0.251(13) 1 d G . P A 2
H7A H 0.5855 0.4693 0.4524 0.049 Uiso 0.251(13) 1 calc R . P A 2
C3 C 0.7475(7) 0.7044(6) 0.4824(3) 0.0474(17) Uani 0.749(13) 1 d . . P A 1
H3 H 0.7722 0.7548 0.4567 0.057 Uiso 0.749(13) 1 calc R . P A 1
C4 C 0.7646(9) 0.7259(8) 0.5536(4) 0.067(2) Uani 0.749(13) 1 d . . P A 1
H4 H 0.8031 0.7903 0.5771 0.080 Uiso 0.749(13) 1 calc R . P A 1
C5 C 0.7243(9) 0.6514(8) 0.5894(4) 0.063(2) Uani 0.749(13) 1 d . . P A 1
H5 H 0.7360 0.6651 0.6379 0.076 Uiso 0.749(13) 1 calc R . P A 1
C6 C 0.6686(11) 0.5599(8) 0.5564(6) 0.051(2) Uani 0.749(13) 1 d . . P A 1
H6 H 0.6391 0.5104 0.5811 0.062 Uiso 0.749(13) 1 calc R . P A 1
C7 C 0.6548(11) 0.5388(9) 0.4856(6) 0.0406(12) Uani 0.749(13) 1 d . . P A 1
H7 H 0.6171 0.4740 0.4624 0.049 Uiso 0.749(13) 1 calc R . P A 1
C8 C 0.6869(3) 0.6152(2) 0.15311(15) 0.0198(5) Uani 1 1 d . . . . .
H8A H 0.7535 0.5982 0.1351 0.024 Uiso 1 1 calc R . . . .
H8B H 0.6135 0.6150 0.1171 0.024 Uiso 1 1 calc R . . . .
C9 C 0.7124(3) 0.6881(2) 0.20983(16) 0.0204(6) Uani 1 1 d . . . . .
C10 C 0.7462(3) 0.7851(2) 0.23574(16) 0.0222(6) Uani 1 1 d . . . . .
H10 H 0.7519 0.8057 0.2829 0.027 Uiso 1 1 calc R . . . .
C11 C 0.6970(8) 0.9759(8) 0.1873(5) 0.0203(14) Uani 0.73(3) 1 d . . P B 1
C11A C 0.714(2) 0.984(2) 0.1984(16) 0.0203(14) Uani 0.27(3) 1 d . . P B 2
C16A C 0.737(3) 1.069(3) 0.167(2) 0.0312(11) Uani 0.27(3) 1 d G . P B 2
H16A H 0.7960 1.0731 0.1423 0.037 Uiso 0.27(3) 1 calc R . P B 2
C15A C 0.673(3) 1.148(2) 0.1710(17) 0.0347(14) Uani 0.27(3) 1 d G . P B 2
H15A H 0.6890 1.2061 0.1494 0.042 Uiso 0.27(3) 1 calc R . P B 2
C14A C 0.587(3) 1.1419(15) 0.2068(14) 0.0338(17) Uani 0.27(3) 1 d G . P B 2
H14A H 0.5434 1.1960 0.2097 0.041 Uiso 0.27(3) 1 calc R . P B 2
C13A C 0.564(2) 1.0569(18) 0.2384(16) 0.047(3) Uani 0.27(3) 1 d G . P B 2
H13A H 0.5049 1.0527 0.2629 0.057 Uiso 0.27(3) 1 calc R . P B 2
C12A C 0.628(2) 0.9778(16) 0.2342(15) 0.040(2) Uani 0.27(3) 1 d G . P B 2
H12A H 0.6119 0.9197 0.2558 0.048 Uiso 0.27(3) 1 calc R . P B 2
C12 C 0.5979(10) 0.9650(7) 0.2118(7) 0.040(2) Uani 0.73(3) 1 d . . P B 1
H12 H 0.5743 0.9041 0.2285 0.048 Uiso 0.73(3) 1 calc R . P B 1
C13 C 0.5329(10) 1.0432(7) 0.2120(8) 0.047(3) Uani 0.73(3) 1 d . . P B 1
H13 H 0.4640 1.0352 0.2282 0.057 Uiso 0.73(3) 1 calc R . P B 1
C14 C 0.5667(10) 1.1319(6) 0.1889(6) 0.0338(17) Uani 0.73(3) 1 d . . P B 1
H14 H 0.5227 1.1858 0.1903 0.041 Uiso 0.73(3) 1 calc R . P B 1
C15 C 0.6648(13) 1.1426(9) 0.1639(7) 0.0347(14) Uani 0.73(3) 1 d . . P B 1
H15 H 0.6876 1.2035 0.1469 0.042 Uiso 0.73(3) 1 calc R . P B 1
C16 C 0.7302(12) 1.0650(11) 0.1632(8) 0.0312(11) Uani 0.73(3) 1 d . . P B 1
H16 H 0.7983 1.0729 0.1462 0.037 Uiso 0.73(3) 1 calc R . P B 1
C17 C 0.9346(16) 0.919(2) 0.2021(10) 0.026(2) Uani 0.514(19) 1 d . . P B 1
C17A C 0.9370(16) 0.927(2) 0.2159(11) 0.026(2) Uani 0.486(19) 1 d . . P B 2
C22A C 1.0016(17) 0.9608(17) 0.1710(7) 0.036(2) Uani 0.486(19) 1 d G . P B 2
H22A H 0.9642 0.9588 0.1235 0.043 Uiso 0.486(19) 1 calc R . P B 2
C21A C 1.1210(17) 0.9969(15) 0.1957(8) 0.050(3) Uani 0.486(19) 1 d G . P B 2
H21A H 1.1652 1.0197 0.1650 0.060 Uiso 0.486(19) 1 calc R . P B 2
C20A C 1.1758(15) 0.9998(16) 0.2653(9) 0.051(3) Uani 0.486(19) 1 d G . P B 2
H20A H 1.2574 1.0245 0.2821 0.062 Uiso 0.486(19) 1 calc R . P B 2
C19A C 1.111(2) 0.966(2) 0.3101(8) 0.055(3) Uani 0.486(19) 1 d G . P B 2
H19A H 1.1485 0.9685 0.3576 0.066 Uiso 0.486(19) 1 calc R . P B 2
C18A C 0.992(2) 0.930(3) 0.2855(10) 0.039(2) Uani 0.486(19) 1 d G . P B 2
H18A H 0.9475 0.9076 0.3161 0.047 Uiso 0.486(19) 1 calc R . P B 2
C18 C 0.994(2) 0.934(3) 0.2708(11) 0.039(2) Uani 0.514(19) 1 d . . P B 1
H18 H 0.9539 0.9195 0.3050 0.047 Uiso 0.514(19) 1 calc R . P B 1
C19 C 1.115(2) 0.969(2) 0.2896(9) 0.055(3) Uani 0.514(19) 1 d . . P B 1
H19 H 1.1578 0.9792 0.3367 0.066 Uiso 0.514(19) 1 calc R . P B 1
C20 C 1.1702(15) 0.9886(16) 0.2388(10) 0.051(3) Uani 0.514(19) 1 d . . P B 1
H20 H 1.2529 1.0093 0.2512 0.062 Uiso 0.514(19) 1 calc R . P B 1
C21 C 1.1130(17) 0.9798(15) 0.1741(10) 0.050(3) Uani 0.514(19) 1 d . . P B 1
H21 H 1.1545 0.9970 0.1409 0.060 Uiso 0.514(19) 1 calc R . P B 1
C22 C 0.9922(17) 0.9457(16) 0.1522(8) 0.036(2) Uani 0.514(19) 1 d . . P B 1
H22 H 0.9508 0.9407 0.1051 0.043 Uiso 0.514(19) 1 calc R . P B 1
C23 C 0.7401(3) 0.8201(3) 0.09415(17) 0.0275(7) Uani 1 1 d . . . . .
C24 C 0.8131(4) 0.7628(3) 0.0681(2) 0.0342(8) Uani 1 1 d . . . . .
H24 H 0.8868 0.7547 0.0967 0.041 Uiso 1 1 calc R . . . .
C25 C 0.7779(4) 0.7179(3) 0.0005(2) 0.0405(9) Uani 1 1 d . . . . .
H25 H 0.8282 0.6800 -0.0177 0.049 Uiso 1 1 calc R . . . .
C26 C 0.6694(4) 0.7279(3) -0.0410(2) 0.0412(9) Uani 1 1 d . . . . .
H26 H 0.6460 0.6973 -0.0876 0.049 Uiso 1 1 calc R . . . .
C27 C 0.5951(4) 0.7823(4) -0.0148(2) 0.0477(11) Uani 1 1 d . . . . .
H27 H 0.5202 0.7876 -0.0432 0.057 Uiso 1 1 calc R . . . .
C28 C 0.6297(4) 0.8291(3) 0.0526(2) 0.0405(9) Uani 1 1 d . . . . .
H28 H 0.5790 0.8669 0.0705 0.049 Uiso 1 1 calc R . . . .
C29 C 0.9616(3) 0.5953(3) 0.35631(16) 0.0245(6) Uani 1 1 d . . . . .
C30 C 0.9660(3) 0.6995(3) 0.36724(18) 0.0322(8) Uani 1 1 d . . . . .
H30 H 0.9219 0.7324 0.3324 0.039 Uiso 1 1 calc R . . . .
C31 C 1.0340(4) 0.7564(3) 0.4284(2) 0.0386(9) Uani 1 1 d . . . . .
H31 H 1.0380 0.8277 0.4346 0.046 Uiso 1 1 calc R . . . .
C32 C 1.0959(4) 0.7081(4) 0.48008(19) 0.0395(9) Uani 1 1 d . . . . .
H32 H 1.1416 0.7463 0.5221 0.047 Uiso 1 1 calc R . . . .
C33 C 1.0910(3) 0.6038(3) 0.47031(19) 0.0372(9) Uani 1 1 d . . . . .
H33 H 1.1334 0.5710 0.5058 0.045 Uiso 1 1 calc R . . . .
C34 C 1.0240(3) 0.5473(3) 0.40870(17) 0.0300(7) Uani 1 1 d . . . . .
H34 H 1.0209 0.4761 0.4023 0.036 Uiso 1 1 calc R . . . .
C35 C 0.8852(3) 0.3948(2) 0.28622(16) 0.0233(6) Uani 1 1 d . . . . .
C36 C 0.9791(4) 0.3530(3) 0.2717(2) 0.0379(9) Uani 1 1 d . . . . .
H36 H 1.0323 0.3909 0.2516 0.045 Uiso 1 1 calc R . . . .
C37 C 0.9957(4) 0.2558(3) 0.2863(3) 0.0472(11) Uani 1 1 d . . . . .
H37 H 1.0602 0.2280 0.2763 0.057 Uiso 1 1 calc R . . . .
C38 C 0.9182(4) 0.1998(3) 0.3155(2) 0.0379(9) Uani 1 1 d . . . . .
H38 H 0.9294 0.1337 0.3254 0.046 Uiso 1 1 calc R . . . .
C39 C 0.8251(3) 0.2407(3) 0.32999(18) 0.0295(7) Uani 1 1 d . . . . .
H39 H 0.7724 0.2026 0.3502 0.035 Uiso 1 1 calc R . . . .
C40 C 0.8078(3) 0.3371(3) 0.31523(17) 0.0266(6) Uani 1 1 d . . . . .
H40 H 0.7426 0.3641 0.3250 0.032 Uiso 1 1 calc R . . . .
C41 C 0.9477(3) 0.5556(3) 0.21013(16) 0.0225(6) Uani 1 1 d . . . . .
C42 C 1.0268(3) 0.6440(3) 0.21782(18) 0.0273(7) Uani 1 1 d . . . . .
H42 H 1.0471 0.6881 0.2599 0.033 Uiso 1 1 calc R . . . .
C43 C 1.0763(3) 0.6686(3) 0.1648(2) 0.0335(8) Uani 1 1 d . . . . .
H43 H 1.1308 0.7290 0.1709 0.040 Uiso 1 1 calc R . . . .
C44 C 1.0467(3) 0.6056(3) 0.10292(19) 0.0342(8) Uani 1 1 d . . . . .
H44 H 1.0805 0.6227 0.0665 0.041 Uiso 1 1 calc R . . . .
C45 C 0.9673(3) 0.5174(3) 0.09436(18) 0.0324(8) Uani 1 1 d . . . . .
H45 H 0.9460 0.4742 0.0518 0.039 Uiso 1 1 calc R . . . .
C46 C 0.9190(3) 0.4922(3) 0.14767(17) 0.0265(6) Uani 1 1 d . . . . .
H46 H 0.8657 0.4311 0.1417 0.032 Uiso 1 1 calc R . . . .
C47 C 0.4240(3) 0.6552(2) 0.28869(16) 0.0226(6) Uani 1 1 d . . . . .
C48 C 0.4916(3) 0.7499(3) 0.3137(2) 0.0305(7) Uani 1 1 d . . . . .
H48 H 0.5619 0.7682 0.3002 0.037 Uiso 1 1 calc R . . . .
C49 C 0.4571(4) 0.8176(3) 0.3581(2) 0.0369(8) Uani 1 1 d . . . . .
H49 H 0.5032 0.8822 0.3745 0.044 Uiso 1 1 calc R . . . .
C50 C 0.3548(4) 0.7905(3) 0.3785(2) 0.0399(9) Uani 1 1 d . . . . .
H50 H 0.3296 0.8375 0.4077 0.048 Uiso 1 1 calc R . . . .
C51 C 0.2899(3) 0.6958(3) 0.3565(2) 0.0379(9) Uani 1 1 d . . . . .
H51 H 0.2223 0.6765 0.3725 0.046 Uiso 1 1 calc R . . . .
C52 C 0.3231(3) 0.6280(3) 0.31094(17) 0.0290(7) Uani 1 1 d . . . . .
H52 H 0.2770 0.5633 0.2950 0.035 Uiso 1 1 calc R . . . .
C53 C 0.3679(3) 0.4540(2) 0.21584(17) 0.0236(6) Uani 1 1 d . . . . .
C54 C 0.2531(3) 0.4409(3) 0.17457(18) 0.0286(7) Uani 1 1 d . . . . .
H54 H 0.2249 0.4954 0.1523 0.034 Uiso 1 1 calc R . . . .
C55 C 0.1796(3) 0.3496(3) 0.1657(2) 0.0334(8) Uani 1 1 d . . . . .
H55 H 0.1014 0.3418 0.1377 0.040 Uiso 1 1 calc R . . . .
C56 C 0.2200(4) 0.2692(3) 0.1975(2) 0.0367(9) Uani 1 1 d . . . . .
H56 H 0.1707 0.2056 0.1901 0.044 Uiso 1 1 calc R . . . .
C57 C 0.3320(4) 0.2823(3) 0.2401(2) 0.0347(8) Uani 1 1 d . . . . .
H57 H 0.3587 0.2280 0.2631 0.042 Uiso 1 1 calc R . . . .
C58 C 0.4070(3) 0.3742(3) 0.24981(19) 0.0282(7) Uani 1 1 d . . . . .
H58 H 0.4841 0.3824 0.2793 0.034 Uiso 1 1 calc R . . . .
C59 C 0.4056(3) 0.6216(3) 0.14394(16) 0.0237(6) Uani 1 1 d . . . . .
C60 C 0.3740(3) 0.7172(3) 0.1416(2) 0.0321(7) Uani 1 1 d . . . . .
H60 H 0.3820 0.7601 0.1832 0.039 Uiso 1 1 calc R . . . .
C61 C 0.3304(4) 0.7500(4) 0.0781(2) 0.0458(10) Uani 1 1 d . . . . .
H61 H 0.3084 0.8153 0.0766 0.055 Uiso 1 1 calc R . . . .
C62 C 0.3190(4) 0.6887(4) 0.0175(2) 0.0448(10) Uani 1 1 d . . . . .
H62 H 0.2889 0.7116 -0.0255 0.054 Uiso 1 1 calc R . . . .
C63 C 0.3512(3) 0.5935(4) 0.01920(19) 0.0386(9) Uani 1 1 d . . . . .
H63 H 0.3436 0.5512 -0.0226 0.046 Uiso 1 1 calc R . . . .
C64 C 0.3943(3) 0.5604(3) 0.08184(18) 0.0291(7) Uani 1 1 d . . . . .
H64 H 0.4166 0.4952 0.0828 0.035 Uiso 1 1 calc R . . . .
Cl5 Cl 0.7599(3) 0.9836(3) 0.37279(15) 0.0687(9) Uiso 0.404(2) 1 d D . P C 4
Cl5A Cl 0.7599(3) 0.9836(3) 0.37279(15) 0.0687(9) Uiso 0.0828(5) 1 d D . P C -1
Cl6 Cl 0.7465(4) 0.9876(4) 0.51197(19) 0.0914(16) Uani 0.404(2) 1 d D . P C 4
Cl6A Cl 0.9906 0.9952 0.4921 0.091 Uani 0.0828 1 d D . P C -1
F1 F 0.8016(7) 0.9119(5) 0.3959(3) 0.085(2) Uani 0.513(3) 1 d . . P C 3
F2 F 0.9414(7) 1.0414(7) 0.4327(4) 0.118(3) Uani 0.513(3) 1 d . . P C 3
F3 F 0.8758(6) 0.9558(5) 0.5106(3) 0.0702(19) Uani 0.513(3) 1 d . . P C 3
F4 F 0.7639(7) 1.0559(5) 0.4445(4) 0.094(3) Uani 0.513(3) 1 d . . P C 3
C67 C 0.8405(3) 0.9869(5) 0.4554(2) 0.083(2) Uani 0.404(2) 1 d D U P C 4
H67A H 0.9008 1.0483 0.4682 0.100 Uiso 0.404(2) 1 calc R . P C 4
H67B H 0.8812 0.9272 0.4595 0.100 Uiso 0.404(2) 1 calc R . P C 4
C67A C 0.8405(3) 0.9869(5) 0.4554(2) 0.083(2) Uani 0.0828(5) 1 d D . P C -1
H67C H 0.8053 0.9255 0.4709 0.100 Uiso 0.0828(5) 1 calc R . P C -1
H67D H 0.8178 1.0442 0.4810 0.100 Uiso 0.0828(5) 1 calc R . P C -1
B1 B 0.8405(3) 0.9869(5) 0.4554(2) 0.083(2) Uani 0.513(3) 1 d . U P C 3
Cl1 Cl 0.5821(2) 0.91790(17) 0.61476(15) 0.0869(7) Uani 0.710(2) 1 d . . P D 1
Cl1A Cl 0.5787(6) 0.9294(4) 0.5493(4) 0.0869(7) Uani 0.290(2) 1 d D . P D 2
Cl2 Cl 0.42475(19) 0.73152(18) 0.59492(14) 0.0727(6) Uani 0.710(2) 1 d . . P D 1
Cl2A Cl 0.4709(5) 0.8009(5) 0.6272(3) 0.0727(6) Uani 0.290(2) 1 d D . P D 2
C65 C 0.4716(9) 0.8328(8) 0.5559(5) 0.080(3) Uani 0.710(2) 1 d . . P D 1
H65A H 0.4044 0.8676 0.5375 0.097 Uiso 0.710(2) 1 calc R . P D 1
H65B H 0.5018 0.8079 0.5168 0.097 Uiso 0.710(2) 1 calc R . P D 1
C65A C 0.5356(19) 0.8031(9) 0.5586(8) 0.080(3) Uani 0.290(2) 1 d D . P D 2
H65C H 0.4790 0.7684 0.5158 0.097 Uiso 0.290(2) 1 calc R . P D 2
H65D H 0.6048 0.7678 0.5677 0.097 Uiso 0.290(2) 1 calc R . P D 2
F5 F 0.886(3) 1.187(3) 0.0792(17) 0.137(12) Uani 0.2437(15) 1 d . U P C 1
F6 F 0.8640(17) 1.0564(14) 0.0043(9) 0.079(4) Uani 0.2437(15) 1 d . U P C 1
F7 F 1.0433(12) 1.1165(11) 0.0571(8) 0.058(3) Uani 0.2437(15) 1 d . U P C 1
F8 F 0.9460(12) 1.2039(13) -0.0189(8) 0.053(4) Uani 0.2437(15) 1 d . . P C 1
B2 B 0.9251(11) 1.1409(10) 0.0278(7) 0.036(2) Uani 0.2437(15) 1 d . . P C 1
F5A F 0.8110(13) 1.1183(15) 0.0318(10) 0.084(5) Uani 0.2437(15) 1 d . U P C 2
F6A F 0.9457(14) 1.2581(13) 0.0314(12) 0.095(6) Uani 0.2437(15) 1 d . U P C 2
F7A F 0.926(2) 1.129(3) -0.0336(13) 0.143(11) Uani 0.2437(15) 1 d . U P C 2
F8A F 1.0106(19) 1.1279(15) 0.0815(9) 0.085(2) Uani 0.2437(15) 1 d . . P C 2
B2A B 0.9251(11) 1.1409(10) 0.0278(7) 0.036(2) Uani 0.2437(15) 1 d . . P C 2
Cl3 Cl 0.7718(3) 1.0129(2) -0.01926(17) 0.0622(9) Uani 0.461(3) 1 d D . P C 3
Cl4 Cl 0.9290(3) 1.1866(3) 0.0646(3) 0.0780(12) Uani 0.461(3) 1 d D . P C 3
C66 C 0.9042(8) 1.0942(7) -0.0053(5) 0.059(4) Uani 0.461(3) 1 d D . P C 3
H66A H 0.9694 1.0542 0.0022 0.071 Uiso 0.461(3) 1 calc R . P C 3
H66B H 0.9045 1.1272 -0.0472 0.071 Uiso 0.461(3) 1 calc R . P C 3
Cl3A Cl 1.0146(16) 1.0187(11) 0.0035(13) 0.0622(9) Uani 0.0513(3) 1 d D . P C -2
Cl4A Cl 0.9290(3) 1.1866(3) 0.0646(3) 0.0780(12) Uani 0.0513(3) 1 d D . P C -2
C66A C 0.9042(8) 1.0942(7) -0.0053(5) 0.059(4) Uani 0.0513(3) 1 d D . P C -2
H66C H 0.9006 1.1273 -0.0475 0.071 Uiso 0.0513(3) 1 d R . P C -2
H66D H 0.8282 1.0508 -0.0098 0.071 Uiso 0.0513(3) 1 d R . P C -2

loop_
_atom_site_aniso_label
_atom_site_aniso_U_11
_atom_site_aniso_U_22
_atom_site_aniso_U_33
_atom_site_aniso_U_23
_atom_site_aniso_U_13
_atom_site_aniso_U_12
Ru1 0.01952(11) 0.01876(11) 0.01723(11) 0.00467(8) 0.00616(8) 0.00761(8)
Br1 0.02679(16) 0.02102(14) 0.02355(15) 0.00384(11) 0.00794(12) 0.00722(12)
P1 0.0246(4) 0.0199(4) 0.0291(4) 0.0062(3) 0.0079(3) 0.0068(3)
P2 0.0205(4) 0.0248(4) 0.0175(3) 0.0049(3) 0.0060(3) 0.0092(3)
P3 0.0196(4) 0.0212(4) 0.0201(3) 0.0056(3) 0.0070(3) 0.0075(3)
O1 0.0280(12) 0.0243(11) 0.0220(10) 0.0023(8) 0.0084(9) 0.0086(9)
O2 0.0282(12) 0.0275(11) 0.0237(11) 0.0088(9) 0.0107(9) 0.0116(9)
C1 0.0227(15) 0.0332(17) 0.0243(15) 0.0034(13) 0.0090(12) 0.0134(13)
C2 0.029(2) 0.041(3) 0.0224(15) 0.0060(18) 0.0095(14) 0.021(2)
C2A 0.029(2) 0.041(3) 0.0224(15) 0.0060(18) 0.0095(14) 0.021(2)
C3A 0.071(5) 0.049(4) 0.028(2) 0.002(2) 0.019(3) 0.020(3)
C4A 0.102(7) 0.069(6) 0.031(3) -0.011(3) 0.023(4) 0.017(4)
C5A 0.074(5) 0.103(8) 0.024(2) 0.006(4) 0.020(3) 0.041(5)
C6A 0.054(4) 0.080(6) 0.029(3) 0.021(4) 0.016(3) 0.021(4)
C7A 0.043(4) 0.055(4) 0.028(3) 0.016(3) 0.010(2) 0.013(3)
C3 0.071(5) 0.049(4) 0.028(2) 0.002(2) 0.019(3) 0.020(3)
C4 0.102(7) 0.069(6) 0.031(3) -0.011(3) 0.023(4) 0.017(4)
C5 0.074(5) 0.103(8) 0.024(2) 0.006(4) 0.020(3) 0.041(5)
C6 0.054(4) 0.080(6) 0.029(3) 0.021(4) 0.016(3) 0.021(4)
C7 0.043(4) 0.055(4) 0.028(3) 0.016(3) 0.010(2) 0.013(3)
C8 0.0207(14) 0.0217(14) 0.0187(13) 0.0073(11) 0.0049(11) 0.0060(11)
C9 0.0191(14) 0.0210(13) 0.0234(14) 0.0084(11) 0.0056(11) 0.0067(11)
C10 0.0240(15) 0.0194(14) 0.0243(14) 0.0058(11) 0.0058(12) 0.0063(11)
C11 0.019(3) 0.019(2) 0.019(4) 0.001(2) -0.002(3) 0.003(2)
C11A 0.019(3) 0.019(2) 0.019(4) 0.001(2) -0.002(3) 0.003(2)
C16A 0.040(3) 0.025(2) 0.034(2) 0.0070(17) 0.016(2) 0.0109(18)
C15A 0.047(3) 0.022(2) 0.039(3) 0.007(2) 0.014(3) 0.0125(19)
C14A 0.041(4) 0.027(2) 0.034(5) 0.002(3) 0.005(4) 0.017(2)
C13A 0.041(5) 0.046(3) 0.072(7) 0.026(4) 0.031(5) 0.025(3)
C12A 0.032(4) 0.035(3) 0.065(6) 0.026(4) 0.021(4) 0.015(3)
C12 0.032(4) 0.035(3) 0.065(6) 0.026(4) 0.021(4) 0.015(3)
C13 0.041(5) 0.046(3) 0.072(7) 0.026(4) 0.031(5) 0.025(3)
C14 0.041(4) 0.027(2) 0.034(5) 0.002(3) 0.005(4) 0.017(2)
C15 0.047(3) 0.022(2) 0.039(3) 0.007(2) 0.014(3) 0.0125(19)
C16 0.040(3) 0.025(2) 0.034(2) 0.0070(17) 0.016(2) 0.0109(18)
C17 0.0260(18) 0.019(4) 0.033(7) 0.001(5) 0.008(3) 0.0044(17)
C17A 0.0260(18) 0.019(4) 0.033(7) 0.001(5) 0.008(3) 0.0044(17)
C22A 0.036(3) 0.035(6) 0.038(7) 0.004(5) 0.014(5) 0.003(3)
C21A 0.038(4) 0.040(6) 0.074(9) 0.004(6) 0.024(6) -0.001(4)
C20A 0.027(3) 0.051(5) 0.069(11) 0.003(7) 0.007(6) -0.006(3)
C19A 0.034(3) 0.067(4) 0.052(8) 0.023(8) -0.007(6) -0.007(3)
C18A 0.031(2) 0.047(3) 0.037(7) 0.010(6) 0.005(4) -0.0002(19)
C18 0.031(2) 0.047(3) 0.037(7) 0.010(6) 0.005(4) -0.0002(19)
C19 0.034(3) 0.067(4) 0.052(8) 0.023(8) -0.007(6) -0.007(3)
C20 0.027(3) 0.051(5) 0.069(11) 0.003(7) 0.007(6) -0.006(3)
C21 0.038(4) 0.040(6) 0.074(9) 0.004(6) 0.024(6) -0.001(4)
C22 0.036(3) 0.035(6) 0.038(7) 0.004(5) 0.014(5) 0.003(3)
C23 0.0355(18) 0.0250(15) 0.0254(15) 0.0071(12) 0.0107(14) 0.0087(13)
C24 0.043(2) 0.0340(19) 0.0335(18) 0.0121(15) 0.0163(16) 0.0152(16)
C25 0.055(3) 0.037(2) 0.039(2) 0.0065(16) 0.026(2) 0.0134(18)
C26 0.052(3) 0.041(2) 0.0308(19) -0.0002(16) 0.0140(18) 0.0055(19)
C27 0.045(3) 0.059(3) 0.035(2) -0.0030(19) 0.0033(18) 0.013(2)
C28 0.037(2) 0.047(2) 0.038(2) -0.0007(17) 0.0094(17) 0.0145(18)
C29 0.0220(15) 0.0338(17) 0.0184(13) 0.0024(12) 0.0050(11) 0.0084(13)
C30 0.0324(18) 0.0388(19) 0.0250(16) -0.0003(14) 0.0040(14) 0.0141(15)
C31 0.036(2) 0.043(2) 0.0335(19) -0.0068(16) 0.0042(16) 0.0113(17)
C32 0.033(2) 0.057(3) 0.0226(16) -0.0055(16) 0.0022(14) 0.0028(18)
C33 0.0285(18) 0.060(3) 0.0225(16) 0.0113(16) 0.0027(14) 0.0078(17)
C34 0.0267(17) 0.0404(19) 0.0248(15) 0.0098(14) 0.0060(13) 0.0097(14)
C35 0.0257(15) 0.0249(15) 0.0225(14) 0.0058(11) 0.0075(12) 0.0117(12)
C36 0.037(2) 0.040(2) 0.054(2) 0.0199(18) 0.0287(19) 0.0245(17)
C37 0.055(3) 0.043(2) 0.066(3) 0.026(2) 0.037(2) 0.033(2)
C38 0.048(2) 0.0315(18) 0.042(2) 0.0145(16) 0.0167(18) 0.0206(17)
C39 0.0352(19) 0.0289(17) 0.0265(16) 0.0081(13) 0.0086(14) 0.0080(14)
C40 0.0273(16) 0.0289(16) 0.0261(15) 0.0050(12) 0.0077(13) 0.0112(13)
C41 0.0208(14) 0.0303(16) 0.0199(13) 0.0066(12) 0.0070(11) 0.0115(12)
C42 0.0260(16) 0.0314(17) 0.0261(15) 0.0052(13) 0.0071(13) 0.0089(13)
C43 0.0307(18) 0.0355(19) 0.0394(19) 0.0132(15) 0.0141(16) 0.0078(15)
C44 0.036(2) 0.048(2) 0.0292(17) 0.0161(16) 0.0179(15) 0.0181(17)
C45 0.0325(18) 0.046(2) 0.0229(15) 0.0050(14) 0.0106(14) 0.0139(16)
C46 0.0239(16) 0.0327(17) 0.0248(15) 0.0039(13) 0.0081(12) 0.0075(13)
C47 0.0225(15) 0.0258(15) 0.0236(14) 0.0069(12) 0.0082(12) 0.0118(12)
C48 0.0286(17) 0.0264(16) 0.0403(19) 0.0050(14) 0.0141(15) 0.0082(13)
C49 0.035(2) 0.0309(18) 0.048(2) -0.0050(16) 0.0148(17) 0.0135(15)
C50 0.037(2) 0.048(2) 0.038(2) -0.0059(17) 0.0136(17) 0.0196(18)
C51 0.0279(18) 0.055(2) 0.0332(18) -0.0039(17) 0.0157(15) 0.0082(17)
C52 0.0261(16) 0.0369(18) 0.0258(15) 0.0029(13) 0.0099(13) 0.0064(14)
C53 0.0261(16) 0.0218(14) 0.0266(15) 0.0024(12) 0.0130(13) 0.0059(12)
C54 0.0254(16) 0.0299(17) 0.0333(17) 0.0044(13) 0.0106(14) 0.0085(13)
C55 0.0291(18) 0.0336(18) 0.0381(19) -0.0037(15) 0.0151(15) 0.0008(14)
C56 0.041(2) 0.0266(17) 0.047(2) -0.0029(15) 0.0286(18) -0.0030(15)
C57 0.043(2) 0.0266(17) 0.044(2) 0.0098(15) 0.0272(18) 0.0088(15)
C58 0.0288(17) 0.0276(16) 0.0338(17) 0.0091(13) 0.0152(14) 0.0075(13)
C59 0.0181(14) 0.0317(16) 0.0233(14) 0.0099(12) 0.0056(11) 0.0064(12)
C60 0.0299(18) 0.0363(19) 0.0355(18) 0.0145(15) 0.0106(15) 0.0138(15)
C61 0.046(2) 0.051(3) 0.050(2) 0.030(2) 0.013(2) 0.023(2)
C62 0.040(2) 0.066(3) 0.035(2) 0.027(2) 0.0087(17) 0.018(2)
C63 0.0293(19) 0.063(3) 0.0241(16) 0.0111(17) 0.0051(14) 0.0079(18)
C64 0.0246(16) 0.0375(19) 0.0262(16) 0.0080(14) 0.0054(13) 0.0077(14)
Cl6 0.077(3) 0.145(4) 0.0489(19) -0.024(2) 0.0267(19) 0.010(3)
Cl6A 0.077 0.145 0.049 -0.024 0.027 0.010
F1 0.106(6) 0.077(4) 0.058(4) 0.003(3) -0.007(4) 0.019(4)
F2 0.109(7) 0.161(9) 0.073(5) 0.048(6) 0.008(5) -0.009(6)
F3 0.075(4) 0.085(5) 0.046(3) 0.016(3) 0.005(3) 0.008(4)
F4 0.102(6) 0.070(5) 0.104(6) 0.017(4) 0.004(5) 0.026(4)
C67 0.072(4) 0.058(3) 0.129(5) 0.003(4) 0.046(4) 0.014(3)
C67A 0.072(4) 0.058(3) 0.129(5) 0.003(4) 0.046(4) 0.014(3)
B1 0.072(4) 0.058(3) 0.129(5) 0.003(4) 0.046(4) 0.014(3)
Cl1 0.0929(16) 0.0535(11) 0.1000(16) -0.0131(12) 0.0153(14) -0.0058(10)
Cl1A 0.0929(16) 0.0535(11) 0.1000(16) -0.0131(12) 0.0153(14) -0.0058(10)
Cl2 0.0534(11) 0.0710(13) 0.0988(16) 0.0197(11) 0.0261(11) 0.0103(9)
Cl2A 0.0534(11) 0.0710(13) 0.0988(16) 0.0197(11) 0.0261(11) 0.0103(9)
C65 0.071(6) 0.099(7) 0.054(4) 0.025(4) -0.017(4) -0.001(5)
C65A 0.071(6) 0.099(7) 0.054(4) 0.025(4) -0.017(4) -0.001(5)
F5 0.139(15) 0.141(15) 0.142(14) 0.024(9) 0.060(10) 0.013(9)
F6 0.065(8) 0.081(8) 0.077(8) 0.016(7) 0.006(6) -0.018(7)
F7 0.055(6) 0.056(6) 0.071(7) 0.037(6) 0.011(5) 0.027(5)
F8 0.046(7) 0.066(9) 0.060(9) 0.045(8) 0.021(7) 0.012(7)
B2 0.039(6) 0.032(5) 0.032(5) 0.009(4) 0.003(4) -0.002(4)
F5A 0.057(8) 0.109(12) 0.105(12) 0.081(11) 0.033(9) 0.013(9)
F6A 0.057(9) 0.075(10) 0.126(14) 0.046(10) -0.030(9) -0.003(8)
F7A 0.099(18) 0.24(3) 0.101(17) -0.01(2) 0.041(14) 0.06(2)
F8A 0.106(6) 0.077(4) 0.058(4) 0.003(3) -0.007(4) 0.019(4)
B2A 0.039(6) 0.032(5) 0.032(5) 0.009(4) 0.003(4) -0.002(4)
Cl3 0.0522(16) 0.0511(15) 0.079(2) 0.0268(14) 0.0071(14) -0.0043(12)
Cl4 0.0518(19) 0.072(2) 0.096(3) 0.024(2) 0.0014(19) -0.0177(17)
C66 0.040(6) 0.057(7) 0.076(10) 0.032(7) 0.007(6) -0.014(5)
Cl3A 0.0522(16) 0.0511(15) 0.079(2) 0.0268(14) 0.0071(14) -0.0043(12)
Cl4A 0.0518(19) 0.072(2) 0.096(3) 0.024(2) 0.0014(19) -0.0177(17)
C66A 0.040(6) 0.057(7) 0.076(10) 0.032(7) 0.007(6) -0.014(5)

loop_
_atom_type_symbol
_atom_type_description
_atom_type_scat_dispersion_real
_atom_type_scat_dispersion_imag
_atom_type_scat_source
C C 0.0033 0.0016 'International Tables Vol C Tables 4.2.6.8 and 6.1.1.4'
H H 0.0000 0.0000 'International Tables Vol C Tables 4.2.6.8 and 6.1.1.4'
B B 0.0013 0.0007 'International Tables Vol C Tables 4.2.6.8 and 6.1.1.4'
Br Br -0.2901 2.4595 'International Tables Vol C Tables 4.2.6.8 and 6.1.1.4'
Cl Cl 0.1484 0.1585 'International Tables Vol C Tables 4.2.6.8 and 6.1.1.4'
F F 0.0171 0.0103 'International Tables Vol C Tables 4.2.6.8 and 6.1.1.4'
O O 0.0106 0.0060 'International Tables Vol C Tables 4.2.6.8 and 6.1.1.4'
P P 0.1023 0.0942 'International Tables Vol C Tables 4.2.6.8 and 6.1.1.4'
Ru Ru -1.2594 0.8363 'International Tables Vol C Tables 4.2.6.8 and 6.1.1.4'

loop_
_exptl_crystal_face_index_h
_exptl_crystal_face_index_k
_exptl_crystal_face_index_l
_exptl_crystal_face_perp_dist
_exptl_oxdiff_crystal_face_indexfrac_h
_exptl_oxdiff_crystal_face_indexfrac_k
_exptl_oxdiff_crystal_face_indexfrac_l
_exptl_oxdiff_crystal_face_x
_exptl_oxdiff_crystal_face_y
_exptl_oxdiff_crystal_face_z
0 1 0 0.0466 -0.0013 0.9989 0.0026 -0.0380 -0.0358 -0.0117
0 -1 0 0.0606 0.0013 -0.9989 -0.0026 0.0380 0.0358 0.0117
0 0 -3 0.0785 -0.0002 0.0015 -2.9956 0.0485 0.0018 -0.0982
-1 0 0 0.0882 -0.9987 -0.0004 -0.0002 0.0484 -0.0387 0.0054
1 0 0 0.0612 0.9987 0.0004 0.0002 -0.0484 0.0387 -0.0054
1 0 -1 0.0601 0.9986 0.0009 -0.9984 -0.0322 0.0393 -0.0381
-1 0 1 0.0941 -0.9986 -0.0009 0.9984 0.0322 -0.0393 0.0381
-1 1 -1 0.0699 -1.0000 0.9991 -0.9961 0.0266 -0.0739 -0.0391
1 -1 1 0.0719 1.0000 -0.9991 0.9961 -0.0266 0.0739 0.0391
0 -1 2 0.0572 0.0014 -0.9999 1.9945 0.0056 0.0346 0.0772
-1 0 -2 0.0581 -0.9989 0.0006 -1.9972 0.0808 -0.0375 -0.0601
-1 0 3 0.0822 -0.9985 -0.0019 2.9954 -0.0001 -0.0405 0.1035
0 0 3 0.0638 0.0002 -0.0015 2.9956 -0.0485 -0.0018 0.0982

loop_
_geom_angle_atom_site_label_1
_geom_angle_atom_site_label_2
_geom_angle_atom_site_label_3
_geom_angle
Br1 Ru1 C1 129.45(8)
P2 Ru1 Br1 87.37(2)
P2 Ru1 C1 88.92(8)
P3 Ru1 Br1 88.80(2)
P3 Ru1 P2 173.04(3)
P3 Ru1 C1 89.02(8)
O1 Ru1 Br1 159.64(7)
O1 Ru1 P2 89.72(7)
O1 Ru1 P3 91.85(7)
O1 Ru1 O2 60.62(9)
O1 Ru1 C1 30.28(10)
O1 Ru1 C8 121.73(10)
O2 Ru1 Br1 99.16(6)
O2 Ru1 P2 88.96(6)
O2 Ru1 P3 85.90(6)
O2 Ru1 C1 30.35(10)
C8 Ru1 Br1 78.53(8)
C8 Ru1 P2 92.18(8)
C8 Ru1 P3 92.76(8)
C8 Ru1 O2 177.37(10)
C8 Ru1 C1 152.00(12)
C9 Ru1 Br1 117.09(9)
C9 Ru1 P2 93.23(9)
C9 Ru1 P3 93.69(9)
C9 Ru1 O1 83.18(11)
C9 Ru1 O2 143.74(11)
C9 Ru1 C1 113.44(12)
C9 Ru1 C8 38.56(12)
C10 P1 C11 109.9(4)
C10 P1 C11A 108.9(10)
C10 P1 C17 111.8(9)
C10 P1 C17A 107.4(9)
C10 P1 C23 110.45(16)
C11 P1 C23 106.4(4)
C11A P1 C17A 101.0(14)
C17 P1 C11 112.6(11)
C17 P1 C23 105.6(7)
C23 P1 C11A 114.1(10)
C23 P1 C17A 114.4(7)
C29 P2 Ru1 113.99(11)
C29 P2 C35 102.95(15)
C29 P2 C41 105.41(15)
C35 P2 Ru1 115.10(11)
C35 P2 C41 104.49(15)
C41 P2 Ru1 113.71(10)
C47 P3 Ru1 115.70(11)
C47 P3 C53 103.83(15)
C53 P3 Ru1 114.74(11)
C59 P3 Ru1 115.34(11)
C59 P3 C47 103.44(15)
C59 P3 C53 102.05(16)
C1 O1 Ru1 93.72(19)
C1 O2 Ru1 88.55(19)
O1 C1 Ru1 56.00(16)
O1 C1 O2 117.1(3)
O1 C1 C2 119.1(5)
O1 C1 C2A 126.2(11)
O2 C1 Ru1 61.10(16)
O2 C1 C2 123.8(5)
O2 C1 C2A 116.3(11)
C2 C1 Ru1 175.0(4)
C2A C1 Ru1 172.7(13)
C3 C2 C1 119.5(7)
C7 C2 C1 120.5(7)
C7 C2 C3 120.1(5)
C3A C2A C1 119.4(18)
C3A C2A C7A 120.0
C7A C2A C1 120.5(18)
C2A C3A H3A 120.0
C2A C3A C4A 120.0
C4A C3A H3A 120.0
C3A C4A H4A 120.0
C3A C4A C5A 120.0
C5A C4A H4A 120.0
C4A C5A H5A 120.0
C6A C5A C4A 120.0
C6A C5A H5A 120.0
C5A C6A H6A 120.0
C5A C6A C7A 120.0
C7A C6A H6A 120.0
C2A C7A H7A 120.0
C6A C7A C2A 120.0
C6A C7A H7A 120.0
C2 C3 H3 120.2
C2 C3 C4 119.7(7)
C4 C3 H3 120.2
C3 C4 H4 120.6
C5 C4 C3 118.8(7)
C5 C4 H4 120.6
C4 C5 H5 119.5
C6 C5 C4 121.1(6)
C6 C5 H5 119.5
C5 C6 H6 120.3
C5 C6 C7 119.4(7)
C7 C6 H6 120.3
C2 C7 C6 120.9(7)
C2 C7 H7 119.6
C6 C7 H7 119.6
Ru1 C8 H8A 117.2
Ru1 C8 H8B 117.2
H8A C8 H8B 114.3
C9 C8 Ru1 64.95(17)
C9 C8 H8A 117.2
C9 C8 H8B 117.2
C8 C9 Ru1 76.49(18)
C10 C9 Ru1 135.4(2)
C10 C9 C8 148.1(3)
P1 C10 H10 119.9
C9 C10 P1 120.1(2)
C9 C10 H10 119.9
C12 C11 P1 121.6(7)
C12 C11 C16 119.4(4)
C16 C11 P1 118.9(7)
C16A C11A P1 119.6(18)
C16A C11A C12A 120.0
C12A C11A P1 119.7(18)
C11A C16A H16A 120.0
C11A C16A C15A 120.0
C15A C16A H16A 120.0
C16A C15A H15A 120.0
C14A C15A C16A 120.0
C14A C15A H15A 120.0
C15A C14A H14A 120.0
C15A C14A C13A 120.0
C13A C14A H14A 120.0
C14A C13A H13A 120.0
C14A C13A C12A 120.0
C12A C13A H13A 120.0
C11A C12A H12A 120.0
C13A C12A C11A 120.0
C13A C12A H12A 120.0
C11 C12 H12 120.1
C11 C12 C13 119.8(5)
C13 C12 H12 120.1
C12 C13 H13 119.6
C14 C13 C12 120.8(5)
C14 C13 H13 119.6
C13 C14 H14 120.2
C13 C14 C15 119.6(5)
C15 C14 H14 120.2
C14 C15 H15 119.9
C14 C15 C16 120.2(5)
C16 C15 H15 119.9
C11 C16 H16 119.9
C15 C16 C11 120.2(5)
C15 C16 H16 119.9
C18 C17 P1 116.6(13)
C18 C17 C22 120.4(8)
C22 C17 P1 122.8(13)
C22A C17A P1 119.8(12)
C22A C17A C18A 120.0
C18A C17A P1 120.2(12)
C17A C22A H22A 120.0
C17A C22A C21A 120.0
C21A C22A H22A 120.0
C22A C21A H21A 120.0
C20A C21A C22A 120.0
C20A C21A H21A 120.0
C21A C20A H20A 120.0
C21A C20A C19A 120.0
C19A C20A H20A 120.0
C20A C19A H19A 120.0
C18A C19A C20A 120.0
C18A C19A H19A 120.0
C17A C18A H18A 120.0
C19A C18A C17A 120.0
C19A C18A H18A 120.0
C17 C18 H18 120.3
C17 C18 C19 119.3(10)
C19 C18 H18 120.3
C18 C19 H19 120.6
C20 C19 C18 118.7(11)
C20 C19 H19 120.6
C19 C20 H20 118.9
C21 C20 C19 122.1(10)
C21 C20 H20 118.9
C20 C21 H21 119.1
C20 C21 C22 121.7(11)
C22 C21 H21 119.1
C17 C22 C21 117.5(10)
C17 C22 H22 121.2
C21 C22 H22 121.2
C24 C23 P1 120.8(3)
C24 C23 C28 120.1(3)
C28 C23 P1 118.9(3)
C23 C24 H24 120.2
C25 C24 C23 119.6(4)
C25 C24 H24 120.2
C24 C25 H25 119.8
C24 C25 C26 120.3(4)
C26 C25 H25 119.8
C25 C26 H26 119.9
C27 C26 C25 120.2(4)
C27 C26 H26 119.9
C26 C27 H27 119.9
C26 C27 C28 120.3(4)
C28 C27 H27 119.9
C23 C28 H28 120.3
C27 C28 C23 119.4(4)
C27 C28 H28 120.3
C30 C29 P2 118.6(3)
C30 C29 C34 119.0(3)
C34 C29 P2 122.4(3)
C29 C30 H30 119.4
C29 C30 C31 121.1(4)
C31 C30 H30 119.4
C30 C31 H31 120.3
C32 C31 C30 119.5(4)
C32 C31 H31 120.3
C31 C32 H32 120.0
C31 C32 C33 120.0(3)
C33 C32 H32 120.0
C32 C33 H33 119.8
C32 C33 C34 120.3(4)
C34 C33 H33 119.8
C29 C34 H34 120.0
C33 C34 C29 120.0(4)
C33 C34 H34 120.0
C36 C35 P2 121.3(3)
C36 C35 C40 118.6(3)
C40 C35 P2 119.9(2)
C35 C36 H36 119.7
C35 C36 C37 120.5(4)
C37 C36 H36 119.7
C36 C37 H37 119.9
C38 C37 C36 120.1(4)
C38 C37 H37 119.9
C37 C38 H38 120.2
C39 C38 C37 119.7(4)
C39 C38 H38 120.2
C38 C39 H39 119.7
C38 C39 C40 120.5(3)
C40 C39 H39 119.7
C35 C40 H40 119.7
C39 C40 C35 120.6(3)
C39 C40 H40 119.7
C42 C41 P2 122.3(2)
C42 C41 C46 118.5(3)
C46 C41 P2 118.8(3)
C41 C42 H42 119.6
C43 C42 C41 120.8(3)
C43 C42 H42 119.6
C42 C43 H43 119.9
C44 C43 C42 120.3(4)
C44 C43 H43 119.9
C43 C44 H44 120.2
C43 C44 C45 119.6(3)
C45 C44 H44 120.2
C44 C45 H45 119.9
C46 C45 C44 120.1(3)
C46 C45 H45 119.9
C41 C46 H46 119.7
C45 C46 C41 120.7(3)
C45 C46 H46 119.7
C48 C47 P3 118.9(2)
C48 C47 C52 119.0(3)
C52 C47 P3 122.0(3)
C47 C48 H48 119.7
C49 C48 C47 120.7(3)
C49 C48 H48 119.7
C48 C49 H49 120.1
C48 C49 C50 119.7(4)
C50 C49 H49 120.1
C49 C50 H50 119.9
C51 C50 C49 120.2(3)
C51 C50 H50 119.9
C50 C51 H51 119.9
C50 C51 C52 120.3(4)
C52 C51 H51 119.9
C47 C52 H52 120.0
C51 C52 C47 120.0(3)
C51 C52 H52 120.0
C54 C53 P3 120.4(3)
C54 C53 C58 119.0(3)
C58 C53 P3 120.7(3)
C53 C54 H54 119.6
C55 C54 C53 120.8(3)
C55 C54 H54 119.6
C54 C55 H55 119.9
C54 C55 C56 120.1(4)
C56 C55 H55 119.9
C55 C56 H56 120.3
C57 C56 C55 119.5(4)
C57 C56 H56 120.3
C56 C57 H57 119.5
C56 C57 C58 121.0(4)
C58 C57 H57 119.5
C53 C58 H58 120.2
C57 C58 C53 119.5(4)
C57 C58 H58 120.2
C60 C59 P3 122.8(3)
C60 C59 C64 118.8(3)
C64 C59 P3 118.4(3)
C59 C60 H60 120.1
C59 C60 C61 119.8(4)
C61 C60 H60 120.1
C60 C61 H61 119.7
C62 C61 C60 120.6(4)
C62 C61 H61 119.7
C61 C62 H62 120.0
C61 C62 C63 120.1(4)
C63 C62 H62 120.0
C62 C63 H63 120.2
C64 C63 C62 119.7(4)
C64 C63 H63 120.2
C59 C64 H64 119.5
C63 C64 C59 121.0(4)
C63 C64 H64 119.5
Cl5 C67 Cl6 109.6(3)
Cl5 C67 H67A 109.7
Cl5 C67 H67B 109.7
Cl6 C67 H67A 109.7
Cl6 C67 H67B 109.7
H67A C67 H67B 108.2
Cl1 C65 H65A 109.5
Cl1 C65 H65B 109.5
Cl2 C65 Cl1 110.7(5)
Cl2 C65 H65A 109.5
Cl2 C65 H65B 109.5
H65A C65 H65B 108.1
Cl1A C65A H65C 110.0
Cl1A C65A H65D 110.0
Cl2A C65A Cl1A 108.4(7)
Cl2A C65A H65C 110.0
Cl2A C65A H65D 110.0
H65C C65A H65D 108.4
F5 B2 F7 109.2(19)
F5 B2 F8 113.1(19)
F6 B2 F5 110.7(18)
F6 B2 F7 103.6(14)
F6 B2 F8 117.1(16)
F8 B2 F7 102.0(10)
Cl3 C66 H66A 108.9
Cl3 C66 H66B 108.9
Cl4 C66 Cl3 113.3(5)
Cl4 C66 H66A 108.9
Cl4 C66 H66B 108.9
H66A C66 H66B 107.7
F7A Cl3A F8A 68.4(10)

loop_
_geom_bond_atom_site_label_1
_geom_bond_atom_site_label_2
_geom_bond_distance
Ru1 Br1 2.5138(4)
Ru1 P2 2.4099(8)
Ru1 P3 2.3918(8)
Ru1 O1 2.093(2)
Ru1 O2 2.207(2)
Ru1 C1 2.520(3)
Ru1 C8 2.157(3)
Ru1 C9 2.010(3)
P1 C10 1.768(3)
P1 C11 1.789(8)
P1 C11A 1.79(2)
P1 C17 1.783(17)
P1 C17A 1.836(16)
P1 C23 1.789(3)
P2 C29 1.825(3)
P2 C35 1.826(3)
P2 C41 1.829(3)
P3 C47 1.825(3)
P3 C53 1.829(3)
P3 C59 1.822(3)
O1 C1 1.273(4)
O2 C1 1.274(4)
C1 C2 1.477(8)
C1 C2A 1.48(2)
C2 C3 1.382(9)
C2 C7 1.355(8)
C2A C3A 1.3900
C2A C7A 1.3900
C3A H3A 0.9500
C3A C4A 1.3900
C4A H4A 0.9500
C4A C5A 1.3900
C5A H5A 0.9500
C5A C6A 1.3900
C6A H6A 0.9500
C6A C7A 1.3900
C7A H7A 0.9500
C3 H3 0.9500
C3 C4 1.398(8)
C4 H4 0.9500
C4 C5 1.392(12)
C5 H5 0.9500
C5 C6 1.351(12)
C6 H6 0.9500
C6 C7 1.394(8)
C7 H7 0.9500
C8 H8A 0.9900
C8 H8B 0.9900
C8 C9 1.383(4)
C9 C10 1.333(4)
C10 H10 0.9500
C11 C12 1.380(7)
C11 C16 1.382(7)
C11A C16A 1.3900
C11A C12A 1.3900
C16A H16A 0.9500
C16A C15A 1.3900
C15A H15A 0.9500
C15A C14A 1.3900
C14A H14A 0.9500
C14A C13A 1.3900
C13A H13A 0.9500
C13A C12A 1.3900
C12A H12A 0.9500
C12 H12 0.9500
C12 C13 1.383(7)
C13 H13 0.9500
C13 C14 1.369(8)
C14 H14 0.9500
C14 C15 1.374(9)
C15 H15 0.9500
C15 C16 1.382(7)
C16 H16 0.9500
C17 C18 1.377(12)
C17 C22 1.396(12)
C17A C22A 1.3900
C17A C18A 1.3900
C22A H22A 0.9500
C22A C21A 1.3900
C21A H21A 0.9500
C21A C20A 1.3900
C20A H20A 0.9500
C20A C19A 1.3900
C19A H19A 0.9500
C19A C18A 1.3900
C18A H18A 0.9500
C18 H18 0.9500
C18 C19 1.397(13)
C19 H19 0.9500
C19 C20 1.372(17)
C20 H20 0.9500
C20 C21 1.304(18)
C21 H21 0.9500
C21 C22 1.397(14)
C22 H22 0.9500
C23 C24 1.394(5)
C23 C28 1.402(5)
C24 H24 0.9500
C24 C25 1.379(6)
C25 H25 0.9500
C25 C26 1.387(6)
C26 H26 0.9500
C26 C27 1.384(6)
C27 H27 0.9500
C27 C28 1.385(6)
C28 H28 0.9500
C29 C30 1.393(5)
C29 C34 1.398(5)
C30 H30 0.9500
C30 C31 1.394(5)
C31 H31 0.9500
C31 C32 1.388(6)
C32 H32 0.9500
C32 C33 1.392(6)
C33 H33 0.9500
C33 C34 1.395(5)
C34 H34 0.9500
C35 C36 1.392(4)
C35 C40 1.397(5)
C36 H36 0.9500
C36 C37 1.396(5)
C37 H37 0.9500
C37 C38 1.388(6)
C38 H38 0.9500
C38 C39 1.376(5)
C39 H39 0.9500
C39 C40 1.389(5)
C40 H40 0.9500
C41 C42 1.390(5)
C41 C46 1.396(4)
C42 H42 0.9500
C42 C43 1.386(5)
C43 H43 0.9500
C43 C44 1.383(6)
C44 H44 0.9500
C44 C45 1.388(6)
C45 H45 0.9500
C45 C46 1.384(5)
C46 H46 0.9500
C47 C48 1.395(5)
C47 C52 1.397(5)
C48 H48 0.9500
C48 C49 1.386(5)
C49 H49 0.9500
C49 C50 1.391(6)
C50 H50 0.9500
C50 C51 1.376(6)
C51 H51 0.9500
C51 C52 1.395(5)
C52 H52 0.9500
C53 C54 1.395(5)
C53 C58 1.396(5)
C54 H54 0.9500
C54 C55 1.384(5)
C55 H55 0.9500
C55 C56 1.389(6)
C56 H56 0.9500
C56 C57 1.377(6)
C57 H57 0.9500
C57 C58 1.397(5)
C58 H58 0.9500
C59 C60 1.389(5)
C59 C64 1.401(5)
C60 H60 0.9500
C60 C61 1.395(5)
C61 H61 0.9500
C61 C62 1.377(7)
C62 H62 0.9500
C62 C63 1.385(6)
C63 H63 0.9500
C63 C64 1.381(5)
C64 H64 0.9500
Cl5 C67 1.702(3)
Cl6 C67 1.779(4)
C67 H67A 0.9900
C67 H67B 0.9900
Cl1 C65 1.747(9)
Cl1A C65A 1.753(10)
Cl2 C65 1.734(10)
Cl2A C65A 1.738(10)
C65 H65A 0.9900
C65 H65B 0.9900
C65A H65C 0.9900
C65A H65D 0.9900
F5 B2 1.36(3)
F6 B2 1.25(2)
F7 B2 1.478(17)
F8 B2 1.370(15)
F7A Cl3A 2.02(4)
F8A Cl3A 2.07(2)
Cl3 C66 1.743(8)
Cl4 C66 1.732(7)
C66 H66A 0.9900
C66 H66B 0.9900

loop_
_geom_torsion_atom_site_label_1
_geom_torsion_atom_site_label_2
_geom_torsion_atom_site_label_3
_geom_torsion_atom_site_label_4
_geom_torsion
Ru1 P2 C29 C30 -51.7(3)
Ru1 P2 C29 C34 125.7(3)
Ru1 P2 C35 C36 150.9(3)
Ru1 P2 C35 C40 -34.7(3)
Ru1 P2 C41 C42 100.5(3)
Ru1 P2 C41 C46 -73.4(3)
Ru1 P3 C47 C48 45.9(3)
Ru1 P3 C47 C52 -137.4(3)
Ru1 P3 C53 C54 -151.7(2)
Ru1 P3 C53 C58 27.6(3)
Ru1 P3 C59 C60 -108.6(3)
Ru1 P3 C59 C64 69.4(3)
Ru1 O1 C1 O2 -1.1(3)
Ru1 O1 C1 C2 179.2(5)
Ru1 O1 C1 C2A 171.5(17)
Ru1 O2 C1 O1 1.0(3)
Ru1 O2 C1 C2 -179.3(5)
Ru1 O2 C1 C2A -172.3(15)
Ru1 C8 C9 C10 179.2(6)
Ru1 C9 C10 P1 177.59(19)
P1 C11 C12 C13 -177.2(6)
P1 C11 C16 C15 177.5(7)
P1 C11A C16A C15A 170.9(18)
P1 C11A C12A C13A -170.9(18)
P1 C17 C18 C19 -179(2)
P1 C17 C22 C21 179(2)
P1 C17A C22A C21A -178(2)
P1 C17A C18A C19A 178(2)
P1 C23 C24 C25 177.6(3)
P1 C23 C28 C27 -176.8(4)
P2 C29 C30 C31 179.4(3)
P2 C29 C34 C33 -178.4(3)
P2 C35 C36 C37 174.0(4)
P2 C35 C40 C39 -173.8(3)
P2 C41 C42 C43 -174.0(3)
P2 C41 C46 C45 173.4(3)
P3 C47 C48 C49 174.5(3)
P3 C47 C52 C51 -175.5(3)
P3 C53 C54 C55 177.5(3)
P3 C53 C58 C57 -177.3(3)
P3 C59 C60 C61 178.7(3)
P3 C59 C64 C63 -178.8(3)
O1 C1 C2 C3 -8.4(10)
O1 C1 C2 C7 172.1(6)
O1 C1 C2A C3A -18(3)
O1 C1 C2A C7A 159.7(13)
O2 C1 C2 C3 171.9(6)
O2 C1 C2 C7 -7.6(8)
O2 C1 C2A C3A 154.3(16)
O2 C1 C2A C7A -27.7(16)
C1 C2 C3 C4 -176.7(7)
C1 C2 C7 C6 178.3(8)
C1 C2A C3A C4A 178(2)
C1 C2A C7A C6A -178(2)
C2 C1 C2A C3A -63(8)
C2 C1 C2A C7A 115(10)
C2 C3 C4 C5 -2.0(12)
C2A C1 C2 C3 131(10)
C2A C1 C2 C7 -48(9)
C2A C3A C4A C5A 0.0
C3A C2A C7A C6A 0.0
C3A C4A C5A C6A 0.0
C4A C5A C6A C7A 0.0
C5A C6A C7A C2A 0.0
C7A C2A C3A C4A 0.0
C3 C2 C7 C6 -1.2(9)
C3 C4 C5 C6 -0.5(13)
C4 C5 C6 C7 2.1(12)
C5 C6 C7 C2 -1.3(10)
C7 C2 C3 C4 2.8(11)
C8 C9 C10 P1 -1.3(7)
C10 P1 C11 C12 -18.1(7)
C10 P1 C11 C16 164.6(6)
C10 P1 C11A C16A 174.5(13)
C10 P1 C11A C12A -15(2)
C10 P1 C17 C18 -38.8(13)
C10 P1 C17 C22 146.3(15)
C10 P1 C17A C22A 149.7(14)
C10 P1 C17A C18A -27.9(12)
C10 P1 C23 C24 -81.5(3)
C10 P1 C23 C28 94.0(3)
C11 P1 C10 C9 126.4(4)
C11 P1 C11A C16A -88(9)
C11 P1 C11A C12A 83(9)
C11 P1 C17 C18 85.5(13)
C11 P1 C17 C22 -89.5(18)
C11 P1 C17A C22A -91.6(16)
C11 P1 C17A C18A 90.7(12)
C11 P1 C23 C24 159.3(5)
C11 P1 C23 C28 -25.2(5)
C11 C12 C13 C14 -0.9(11)
C11A P1 C10 C9 135.4(10)
C11A P1 C11 C12 -103(9)
C11A P1 C11 C16 79(9)
C11A P1 C17 C18 79.8(17)
C11A P1 C17 C22 -95(2)
C11A P1 C17A C22A -96.2(19)
C11A P1 C17A C18A 86.1(15)
C11A P1 C23 C24 155.4(11)
C11A P1 C23 C28 -29.1(11)
C11A C16A C15A C14A 0.0
C16A C11A C12A C13A 0.0
C16A C15A C14A C13A 0.0
C15A C14A C13A C12A 0.0
C14A C13A C12A C11A 0.0
C12A C11A C16A C15A 0.0
C12 C11 C16 C15 0.1(9)
C12 C13 C14 C15 1.5(11)
C13 C14 C15 C16 -1.3(10)
C14 C15 C16 C11 0.5(9)
C16 C11 C12 C13 0.1(10)
C17 P1 C10 C9 -107.9(9)
C17 P1 C11 C12 -143.4(9)
C17 P1 C11 C16 39.3(10)
C17 P1 C11A C16A 54.1(16)
C17 P1 C11A C12A -135.0(19)
C17 P1 C17A C22A 29(12)
C17 P1 C17A C18A -149(14)
C17 P1 C23 C24 39.5(11)
C17 P1 C23 C28 -145.1(11)
C17 C18 C19 C20 0.2(16)
C17A P1 C10 C9 -116.0(9)
C17A P1 C11 C12 -135.1(9)
C17A P1 C11 C16 47.6(10)
C17A P1 C11A C16A 61.6(15)
C17A P1 C11A C12A -127.4(19)
C17A P1 C17 C18 23(13)
C17A P1 C17 C22 -152(15)
C17A P1 C23 C24 39.8(12)
C17A P1 C23 C28 -144.8(12)
C17A C22A C21A C20A 0.0
C22A C17A C18A C19A 0.0
C22A C21A C20A C19A 0.0
C21A C20A C19A C18A 0.0
C20A C19A C18A C17A 0.0
C18A C17A C22A C21A 0.0
C18 C17 C22 C21 4.7(13)
C18 C19 C20 C21 3.3(19)
C19 C20 C21 C22 -2.7(19)
C20 C21 C22 C17 -1.3(16)
C22 C17 C18 C19 -4.1(13)
C23 P1 C10 C9 9.3(3)
C23 P1 C11 C12 101.5(6)
C23 P1 C11 C16 -75.8(7)
C23 P1 C11A C16A -61.6(14)
C23 P1 C11A C12A 109.3(18)
C23 P1 C17 C18 -158.9(11)
C23 P1 C17 C22 26(2)
C23 P1 C17A C22A 27(2)
C23 P1 C17A C18A -150.9(9)
C23 C24 C25 C26 -1.3(6)
C24 C23 C28 C27 -1.3(6)
C24 C25 C26 C27 -0.5(7)
C25 C26 C27 C28 1.5(7)
C26 C27 C28 C23 -0.5(7)
C28 C23 C24 C25 2.2(6)
C29 P2 C35 C36 -84.5(3)
C29 P2 C35 C40 90.0(3)
C29 P2 C41 C42 -25.1(3)
C29 P2 C41 C46 161.0(3)
C29 C30 C31 C32 -1.8(6)
C30 C29 C34 C33 -1.1(5)
C30 C31 C32 C33 0.9(6)
C31 C32 C33 C34 0.0(6)
C32 C33 C34 C29 0.1(6)
C34 C29 C30 C31 1.9(5)
C35 P2 C29 C30 -177.1(3)
C35 P2 C29 C34 0.3(3)
C35 P2 C41 C42 -133.2(3)
C35 P2 C41 C46 52.9(3)
C35 C36 C37 C38 0.2(7)
C36 C35 C40 C39 0.8(5)
C36 C37 C38 C39 -0.1(7)
C37 C38 C39 C40 0.5(6)
C38 C39 C40 C35 -0.8(5)
C40 C35 C36 C37 -0.5(6)
C41 P2 C29 C30 73.7(3)
C41 P2 C29 C34 -108.9(3)
C41 P2 C35 C36 25.5(3)
C41 P2 C35 C40 -160.1(3)
C41 C42 C43 C44 0.6(6)
C42 C41 C46 C45 -0.7(5)
C42 C43 C44 C45 -0.2(6)
C43 C44 C45 C46 -0.6(6)
C44 C45 C46 C41 1.1(5)
C46 C41 C42 C43 -0.1(5)
C47 P3 C53 C54 81.0(3)
C47 P3 C53 C58 -99.6(3)
C47 P3 C59 C60 18.8(3)
C47 P3 C59 C64 -163.3(3)
C47 C48 C49 C50 0.7(6)
C48 C47 C52 C51 1.2(5)
C48 C49 C50 C51 2.1(7)
C49 C50 C51 C52 -3.2(7)
C50 C51 C52 C47 1.5(6)
C52 C47 C48 C49 -2.3(5)
C53 P3 C47 C48 172.6(3)
C53 P3 C47 C52 -10.7(3)
C53 P3 C59 C60 126.4(3)
C53 P3 C59 C64 -55.7(3)
C53 C54 C55 C56 -0.4(5)
C54 C53 C58 C57 2.1(5)
C54 C55 C56 C57 2.4(5)
C55 C56 C57 C58 -2.2(5)
C56 C57 C58 C53 -0.1(5)
C58 C53 C54 C55 -1.8(5)
C59 P3 C47 C48 -81.2(3)
C59 P3 C47 C52 95.5(3)
C59 P3 C53 C54 -26.3(3)
C59 P3 C53 C58 153.1(3)
C59 C60 C61 C62 -0.3(6)
C60 C59 C64 C63 -0.8(5)
C60 C61 C62 C63 -0.2(7)
C61 C62 C63 C64 0.3(7)
C62 C63 C64 C59 0.3(6)
C64 C59 C60 C61 0.8(5)
